data_7061035
loop_
_publ_author_name
'Lang, Qing'
'Wang, Qian'
'Lin, Qiuhan'
'Xu, Yuangang'
'Lu, Ming'

_publ_section_title
;
 C5H2N14O6: achieving azido-based materials with zero oxygen balance and
 good energetic performance
;
_journal_issue 44
_journal_name_full 'New Journal of Chemistry'
_journal_page_first 20542
_journal_page_last 20546
_journal_paper_doi 10.1039/D1NJ04188F
_journal_volume 45
_journal_year 2021
_chemical_formula_moiety 'C5 H2 N14 O6'
_chemical_formula_sum 'C5 H2 N14 O6'
_chemical_formula_weight 354.21
_space_group_crystal_system monoclinic
_space_group_IT_number 14
_space_group_name_Hall '-P 2yn'
_space_group_name_H-M_alt 'P 1 21/n 1'
_atom_sites_solution_hydrogens geom
_audit_creation_method SHELXL-2014/7
_audit_update_record
;
2021-10-16 deposited with the CCDC.	2021-10-19 downloaded from the CCDC.
;
_cell_angle_alpha 90
_cell_angle_beta 92.855(4)
_cell_angle_gamma 90
_cell_formula_units_Z 4
_cell_length_a 9.7238(9)
_cell_length_b 6.6508(6)
_cell_length_c 20.1429(18)
_cell_measurement_reflns_used 1952
_cell_measurement_temperature 173(2)
_cell_measurement_theta_max 25.33
_cell_measurement_theta_min 3.23
_cell_volume 1301.0(2)
_computing_cell_refinement 'Bruker SAINT'
_computing_data_collection 'Bruker APEX3'
_computing_data_reduction 'Bruker SAINT'
_computing_molecular_graphics 'Bruker SHELXTL'
_computing_publication_material 'Bruker SHELXTL'
_computing_structure_refinement 'SHELXL-2018/3 (Sheldrick, 2018)'
_computing_structure_solution 'SHELXT 2014/5 (Sheldrick, 2014)'
_diffrn_ambient_temperature 173(2)
_diffrn_measured_fraction_theta_full 0.993
_diffrn_measured_fraction_theta_max 0.993
_diffrn_measurement_device_type 'PHOTON 100 CMOS detector'
_diffrn_measurement_method 'omega scan'
_diffrn_radiation_type MoK\a
_diffrn_radiation_wavelength 0.71073
_diffrn_reflns_av_R_equivalents 0.0605
_diffrn_reflns_av_unetI/netI 0.0547
_diffrn_reflns_Laue_measured_fraction_full 0.993
_diffrn_reflns_Laue_measured_fraction_max 0.993
_diffrn_reflns_limit_h_max 11
_diffrn_reflns_limit_h_min -10
_diffrn_reflns_limit_k_max 7
_diffrn_reflns_limit_k_min -6
_diffrn_reflns_limit_l_max 23
_diffrn_reflns_limit_l_min -23
_diffrn_reflns_number 7444
_diffrn_reflns_point_group_measured_fraction_full 0.993
_diffrn_reflns_point_group_measured_fraction_max 0.993
_diffrn_reflns_theta_full 25.020
_diffrn_reflns_theta_max 25.020
_diffrn_reflns_theta_min 3.226
_diffrn_source 'fine-focus sealed tube'
_exptl_absorpt_coefficient_mu 0.162
_exptl_absorpt_correction_T_max 0.7452
_exptl_absorpt_correction_T_min 0.6886
_exptl_absorpt_correction_type multi-scan
_exptl_absorpt_process_details 'SADABS (Bruker, 2014)'
_exptl_crystal_colour yellow
_exptl_crystal_density_diffrn 1.808
_exptl_crystal_description needle
_exptl_crystal_F_000 712
_exptl_crystal_size_max 0.250
_exptl_crystal_size_mid 0.090
_exptl_crystal_size_min 0.050
_refine_diff_density_max 0.202
_refine_diff_density_min -0.248
_refine_diff_density_rms 0.057
_refine_ls_extinction_method none
_refine_ls_goodness_of_fit_ref 1.034
_refine_ls_hydrogen_treatment constr
_refine_ls_matrix_type full
_refine_ls_number_parameters 226
_refine_ls_number_reflns 2273
_refine_ls_number_restraints 0
_refine_ls_restrained_S_all 1.034
_refine_ls_R_factor_all 0.0872
_refine_ls_R_factor_gt 0.0480
_refine_ls_shift/su_max 0.000
_refine_ls_shift/su_mean 0.000
_refine_ls_structure_factor_coef Fsqd
_refine_ls_weighting_details 'w=1/[\s^2^(Fo^2^)+(0.0424P)^2^+0.7834P] where P=(Fo^2^+2Fc^2^)/3'
_refine_ls_weighting_scheme calc
_refine_ls_wR_factor_gt 0.0980
_refine_ls_wR_factor_ref 0.1121
_reflns_Friedel_coverage 0.000
_reflns_number_gt 1531
_reflns_number_total 2273
_reflns_threshold_expression 'I > 2\s(I)'
_cod_data_source_file d1nj04188f2.cif
_cod_data_source_block 1
_cod_depositor_comments 'Adding full bibliography for 7061034--7061035.cif.'
_cod_original_sg_symbol_H-M 'P 21/n'
_cod_database_code 7061035
_shelx_shelxl_version_number 2014/7
_shelx_space_group_comment
;
The symmetry employed for this shelxl refinement is uniquely defined
by the following loop, which should always be used as a source of
symmetry information in preference to the above space-group names.
They are only intended as comments.
;
_shelx_estimated_absorpt_t_min 0.961
_shelx_estimated_absorpt_t_max 0.992

loop_
_space_group_symop_operation_xyz
'x, y, z'
'-x+1/2, y+1/2, -z+1/2'
'-x, -y, -z'
'x-1/2, -y-1/2, z-1/2'

loop_
_atom_site_label
_atom_site_type_symbol
_atom_site_fract_x
_atom_site_fract_y
_atom_site_fract_z
_atom_site_U_iso_or_equiv
_atom_site_adp_type
_atom_site_occupancy
_atom_site_site_symmetry_order
_atom_site_calc_flag
_atom_site_refinement_flags_posn
_atom_site_refinement_flags_adp
_atom_site_refinement_flags_occupancy
_atom_site_disorder_assembly
_atom_site_disorder_group
C1 C 0.7653(3) 0.5753(4) 0.15345(13) 0.0242(6) Uani 1 1 d . . . . .
H1A H 0.6986 0.4749 0.1351 0.029 Uiso 1 1 calc R U . . .
H1B H 0.7534 0.5851 0.2019 0.029 Uiso 1 1 calc R U . . .
C2 C 1.1382(3) 0.4215(5) 0.20069(15) 0.0354(8) Uani 1 1 d . . . . .
C3 C 0.9919(3) 0.4416(4) 0.19538(14) 0.0292(7) Uani 1 1 d . . . . .
C4 C 0.7017(3) 0.8859(4) 0.00370(13) 0.0254(7) Uani 1 1 d . . . . .
C5 C 0.6595(3) 0.7918(4) 0.06271(13) 0.0231(6) Uani 1 1 d . . . . .
N1 N 0.9047(2) 0.5060(3) 0.14243(11) 0.0229(5) Uani 1 1 d . . . . .
N2 N 0.9190(3) 0.4100(4) 0.08110(12) 0.0312(6) Uani 1 1 d . . . . .
N3 N 1.1768(3) 0.3722(5) 0.26101(13) 0.0469(8) Uani 1 1 d . . . . .
N4 N 0.9427(3) 0.4036(4) 0.25321(12) 0.0400(7) Uani 1 1 d . . . . .
N5 N 1.2266(3) 0.4491(5) 0.14930(13) 0.0424(7) Uani 1 1 d . . . . .
N6 N 1.3503(3) 0.4144(5) 0.16683(13) 0.0406(7) Uani 1 1 d . . . . .
N7 N 1.4633(3) 0.3866(5) 0.17428(14) 0.0551(9) Uani 1 1 d . . . . .
N8 N 0.7352(2) 0.7686(3) 0.12312(10) 0.0233(5) Uani 1 1 d . . . . .
N9 N 0.7835(2) 0.9391(4) 0.15531(11) 0.0247(6) Uani 1 1 d . . . . .
N10 N 0.6075(3) 0.8586(4) -0.04350(12) 0.0365(7) Uani 1 1 d . . . . .
N11 N 0.5409(3) 0.7083(4) 0.05212(12) 0.0337(6) Uani 1 1 d . . . . .
N12 N 0.8245(3) 0.9885(4) 0.00067(11) 0.0339(6) Uani 1 1 d . . . . .
N13 N 0.8476(3) 1.0627(4) -0.05494(13) 0.0388(7) Uani 1 1 d . . . . .
N14 N 0.8851(4) 1.1362(5) -0.10057(15) 0.0590(9) Uani 1 1 d . . . . .
O1 O 0.8373(2) 0.4561(3) 0.03674(10) 0.0395(6) Uani 1 1 d . . . . .
O2 O 1.0120(2) 0.2899(4) 0.07805(11) 0.0482(7) Uani 1 1 d . . . . .
O3 O 1.0556(2) 0.3643(4) 0.29485(11) 0.0522(7) Uani 1 1 d . . . . .
O4 O 0.8623(2) 0.9142(3) 0.20339(9) 0.0331(5) Uani 1 1 d . . . . .
O5 O 0.7413(2) 1.0994(3) 0.13262(9) 0.0311(5) Uani 1 1 d . . . . .
O6 O 0.5063(2) 0.7448(3) -0.01385(11) 0.0413(6) Uani 1 1 d . . . . .

loop_
_atom_site_aniso_label
_atom_site_aniso_U_11
_atom_site_aniso_U_22
_atom_site_aniso_U_33
_atom_site_aniso_U_23
_atom_site_aniso_U_13
_atom_site_aniso_U_12
C1 0.0225(15) 0.0200(15) 0.0308(15) 0.0101(12) 0.0084(12) 0.0025(13)
C2 0.0327(18) 0.0398(19) 0.0340(17) 0.0053(15) 0.0039(13) 0.0049(16)
C3 0.0312(17) 0.0246(16) 0.0321(16) 0.0027(13) 0.0050(13) 0.0015(14)
C4 0.0339(18) 0.0193(15) 0.0227(15) -0.0036(12) -0.0018(13) 0.0109(13)
C5 0.0247(16) 0.0173(15) 0.0268(15) -0.0037(12) -0.0029(12) 0.0063(13)
N1 0.0243(13) 0.0217(12) 0.0230(12) 0.0001(10) 0.0053(10) 0.0048(11)
N2 0.0337(16) 0.0232(14) 0.0374(15) -0.0056(12) 0.0095(12) 0.0027(13)
N3 0.0362(17) 0.068(2) 0.0362(16) 0.0132(15) 0.0036(13) 0.0101(15)
N4 0.0333(16) 0.0505(19) 0.0364(15) 0.0123(13) 0.0053(12) 0.0052(14)
N5 0.0234(15) 0.067(2) 0.0371(15) 0.0083(14) 0.0013(12) 0.0014(14)
N6 0.0283(17) 0.059(2) 0.0348(15) -0.0051(14) 0.0005(12) -0.0035(15)
N7 0.0299(18) 0.091(3) 0.0434(17) -0.0082(17) -0.0075(14) -0.0017(17)
N8 0.0326(14) 0.0146(12) 0.0224(12) 0.0008(10) -0.0013(10) 0.0022(11)
N9 0.0287(14) 0.0244(14) 0.0215(13) -0.0012(11) 0.0057(10) 0.0016(11)
N10 0.0464(18) 0.0306(15) 0.0317(14) -0.0051(12) -0.0060(13) 0.0092(13)
N11 0.0394(17) 0.0231(14) 0.0380(15) -0.0039(11) -0.0046(12) 0.0029(12)
N12 0.0420(17) 0.0384(16) 0.0219(13) 0.0032(11) 0.0067(11) 0.0021(13)
N13 0.0494(18) 0.0343(16) 0.0332(16) 0.0031(13) 0.0090(13) 0.0084(14)
N14 0.073(2) 0.060(2) 0.0452(18) 0.0194(17) 0.0172(17) 0.0046(18)
O1 0.0534(15) 0.0362(14) 0.0284(11) 0.0005(10) -0.0037(11) 0.0069(11)
O2 0.0398(14) 0.0463(15) 0.0591(15) -0.0182(12) 0.0068(12) 0.0116(13)
O3 0.0414(15) 0.0813(19) 0.0341(13) 0.0192(12) 0.0046(11) 0.0133(13)
O4 0.0331(12) 0.0416(14) 0.0241(11) -0.0039(9) -0.0037(9) 0.0015(10)
O5 0.0457(14) 0.0191(11) 0.0289(11) -0.0009(9) 0.0041(9) 0.0017(10)
O6 0.0438(14) 0.0339(13) 0.0444(13) -0.0071(10) -0.0163(11) 0.0026(11)

loop_
_atom_type_symbol
_atom_type_description
_atom_type_scat_dispersion_real
_atom_type_scat_dispersion_imag
_atom_type_scat_source
C C 0.0033 0.0016 'International Tables Vol C Tables 4.2.6.8 and 6.1.1.4'
H H 0.0000 0.0000 'International Tables Vol C Tables 4.2.6.8 and 6.1.1.4'
N N 0.0061 0.0033 'International Tables Vol C Tables 4.2.6.8 and 6.1.1.4'
O O 0.0106 0.0060 'International Tables Vol C Tables 4.2.6.8 and 6.1.1.4'

loop_
_geom_angle_atom_site_label_1
_geom_angle_atom_site_label_2
_geom_angle_atom_site_label_3
_geom_angle
_geom_angle_site_symmetry_1
_geom_angle_site_symmetry_3
_geom_angle_publ_flag
N8 C1 N1 112.7(2) . . ?
N8 C1 H1A 109.0 . . ?
N1 C1 H1A 109.0 . . ?
N8 C1 H1B 109.0 . . ?
N1 C1 H1B 109.0 . . ?
H1A C1 H1B 107.8 . . ?
N3 C2 N5 124.8(3) . . ?
N3 C2 C3 109.5(3) . . ?
N5 C2 C3 125.6(3) . . ?
N4 C3 N1 120.3(3) . . ?
N4 C3 C2 108.8(3) . . ?
N1 C3 C2 130.6(3) . . ?
N10 C4 N12 128.1(3) . . ?
N10 C4 C5 109.2(3) . . ?
N12 C4 C5 122.7(2) . . ?
N11 C5 N8 121.6(3) . . ?
N11 C5 C4 110.1(2) . . ?
N8 C5 C4 127.9(3) . . ?
C3 N1 N2 116.7(2) . . ?
C3 N1 C1 120.9(2) . . ?
N2 N1 C1 114.3(2) . . ?
O1 N2 O2 126.6(3) . . ?
O1 N2 N1 116.5(2) . . ?
O2 N2 N1 116.9(3) . . ?
C2 N3 O3 104.9(2) . . ?
C3 N4 O3 105.3(3) . . ?
N6 N5 C2 112.6(3) . . ?
N7 N6 N5 171.3(3) . . ?
N9 N8 C5 118.1(2) . . ?
N9 N8 C1 118.4(2) . . ?
C5 N8 C1 123.5(2) . . ?
O4 N9 O5 127.0(2) . . ?
O4 N9 N8 116.7(2) . . ?
O5 N9 N8 116.2(2) . . ?
C4 N10 O6 104.4(2) . . ?
C5 N11 O6 105.0(2) . . ?
N13 N12 C4 115.4(3) . . ?
N14 N13 N12 170.5(4) . . ?
N4 O3 N3 111.4(2) . . ?
N11 O6 N10 111.3(2) . . ?

loop_
_geom_bond_atom_site_label_1
_geom_bond_atom_site_label_2
_geom_bond_distance
_geom_bond_site_symmetry_2
_geom_bond_publ_flag
C1 N8 1.447(3) . ?
C1 N1 1.458(3) . ?
C1 H1A 0.9900 . ?
C1 H1B 0.9900 . ?
C2 N3 1.296(4) . ?
C2 N5 1.390(4) . ?
C2 C3 1.428(4) . ?
C3 N4 1.306(4) . ?
C3 N1 1.397(4) . ?
C4 N10 1.300(4) . ?
C4 N12 1.379(4) . ?
C4 C5 1.421(4) . ?
C5 N11 1.288(4) . ?
C5 N8 1.399(3) . ?
N1 N2 1.404(3) . ?
N2 O1 1.205(3) . ?
N2 O2 1.210(3) . ?
N3 O3 1.391(3) . ?
N4 O3 1.373(3) . ?
N5 N6 1.258(4) . ?
N6 N7 1.117(4) . ?
N8 N9 1.377(3) . ?
N9 O4 1.216(3) . ?
N9 O5 1.223(3) . ?
N10 O6 1.399(3) . ?
N11 O6 1.376(3) . ?
N12 N13 1.255(3) . ?
N13 N14 1.118(4) . ?
